data_2241285
loop_
_publ_author_name
'Ren, Yi'
'Lee, Semin'
'Bertke, Jeffery A.'
'Moore, Jeffrey S.'

_publ_contact_author
;
Jeffery A. Bertke
University of Illinois
School of Chemical Sciences, Box 59-1
505 South Mathews Avenue
Urbana, Illinois  61801
USA
;
_publ_section_title
;
 Crystal structure of
 9,10-bis(1,3-dithiol-2-ylidene)-9,10-dihydroanthracene
;
_journal_coeditor_code BG2573
_journal_issue 12
_journal_name_full 'Acta Crystallographica Section E'
_journal_page_first 1475
_journal_page_last 1479
_journal_paper_doi 10.1107/S2056989015020800
_journal_volume 71
_journal_year 2015
_chemical_formula_iupac 'C20 H12 S4'
_chemical_formula_moiety 'C20 H12 S4'
_chemical_formula_sum 'C20 H12 S4'
_chemical_formula_weight 380.54
_chemical_name_systematic
;
9,10-Bis(1,3-dithiol-2-ylidene)-9,10-dihydroanthracene
;
_space_group_crystal_system monoclinic
_space_group_IT_number 14
_space_group_name_Hall '-P 2ybc'
_space_group_name_H-M_alt 'P 1 21/c 1'
_symmetry_space_group_name_Hall '-P 2ybc'
_symmetry_space_group_name_H-M 'P 1 21/c 1'
_atom_sites_solution_hydrogens geom
_audit_creation_method SHELXL-2014/6
_cell_angle_alpha 90
_cell_angle_beta 97.3130(10)
_cell_angle_gamma 90
_cell_formula_units_Z 4
_cell_length_a 11.2759(3)
_cell_length_b 7.6073(2)
_cell_length_c 19.5596(5)
_cell_measurement_reflns_used 9948
_cell_measurement_temperature 100(2)
_cell_measurement_theta_max 68.34
_cell_measurement_theta_min 3.95
_cell_volume 1664.16(8)
_computing_cell_refinement
;
SAINT (Bruker, 2014)
;
_computing_data_collection
;
APEX2 (Bruker, 2014)
;
_computing_data_reduction
;
SAINT (Bruker, 2014), XPREP (Bruker, 2014) and SADABS (Bruker,
2014)
;
_computing_molecular_graphics
;
SHELXTL (Sheldrick, 2008) and CrystalMaker (CrystalMaker, 1994)
;
_computing_publication_material
;
XCIF (Bruker, 2014) and publCIF (Westrip, 2010)
;
_computing_structure_refinement
;
SHELXL2014 (Sheldrick, 2015)
;
_computing_structure_solution
;
SHELXS2014 (Sheldrick, 2008)
;
_diffrn_ambient_temperature 100(2)
_diffrn_measured_fraction_theta_full 0.999
_diffrn_measured_fraction_theta_max 0.999
_diffrn_measurement_device 'Bruker D8 Venture/Photon 100'
_diffrn_measurement_device_type 'Bruker APEXII CCD'
_diffrn_measurement_method 'profile data from \f and \w scans'
_diffrn_radiation_monochromator 'multilayer mirrors'
_diffrn_radiation_source 'microfocus sealed tube'
_diffrn_radiation_type CuK\a
_diffrn_radiation_wavelength 1.54178
_diffrn_reflns_av_R_equivalents 0.0373
_diffrn_reflns_limit_h_max 13
_diffrn_reflns_limit_h_min -13
_diffrn_reflns_limit_k_max 9
_diffrn_reflns_limit_k_min -9
_diffrn_reflns_limit_l_max 23
_diffrn_reflns_limit_l_min -23
_diffrn_reflns_number 25822
_diffrn_reflns_theta_full 67.679
_diffrn_reflns_theta_max 68.361
_diffrn_reflns_theta_min 3.952
_exptl_absorpt_coefficient_mu 5.212
_exptl_absorpt_correction_T_max 0.99983
_exptl_absorpt_correction_T_min 0.99877
_exptl_absorpt_correction_type integration
_exptl_absorpt_process_details
;
(SADABS; Bruker, 2014)
;
_exptl_crystal_colour yellow
_exptl_crystal_density_diffrn 1.519
_exptl_crystal_density_method 'not measured'
_exptl_crystal_description needle
_exptl_crystal_F_000 784
_exptl_crystal_size_max 0.36
_exptl_crystal_size_mid 0.097
_exptl_crystal_size_min 0.041
_refine_diff_density_max 0.253
_refine_diff_density_min -0.251
_refine_ls_extinction_coef 0.00303(14)
_refine_ls_extinction_expression Fc^*^=kFc[1+0.001xFc^2^\l^3^/sin(2\q)]^-1/4^
_refine_ls_extinction_method
;
SHELXL2014 (Sheldrick, 2015)
;
_refine_ls_goodness_of_fit_ref 1.080
_refine_ls_hydrogen_treatment constr
_refine_ls_matrix_type full
_refine_ls_number_parameters 218
_refine_ls_number_reflns 3056
_refine_ls_number_restraints 0
_refine_ls_restrained_S_all 1.080
_refine_ls_R_factor_all 0.0295
_refine_ls_R_factor_gt 0.0254
_refine_ls_shift/su_max 0.001
_refine_ls_shift/su_mean 0.000
_refine_ls_structure_factor_coef Fsqd
_refine_ls_weighting_details 'w=1/[\s^2^(Fo^2^)+(0.0242P)^2^+1.0937P] where P=(Fo^2^+2Fc^2^)/3'
_refine_ls_weighting_scheme calc
_refine_ls_wR_factor_gt 0.0593
_refine_ls_wR_factor_ref 0.0614
_reflns_number_gt 2757
_reflns_number_total 3056
_reflns_threshold_expression 'I > 2\s(I)'
_cod_data_source_file bg2573sup1.cif
_cod_data_source_block I
_cod_database_code 2241285
_shelx_space_group_comment
;
The symmetry employed for this shelxl refinement is uniquely defined
by the following loop, which should always be used as a source of
symmetry information in preference to the above space-group names.
They are only intended as comments.
;
_shelx_estimated_absorpt_t_min 0.256
_shelx_estimated_absorpt_t_max 0.815
_shelxl_version_number 2014/6

loop_
_space_group_symop_operation_xyz
'x, y, z'
'-x, y+1/2, -z+1/2'
'-x, -y, -z'
'x, -y-1/2, z-1/2'

loop_
_atom_site_type_symbol
_atom_site_label
_atom_site_fract_x
_atom_site_fract_y
_atom_site_fract_z
_atom_site_U_iso_or_equiv
_atom_site_adp_type
_atom_site_calc_flag
_atom_site_occupancy
S S1 0.50450(3) 0.25084(5) 0.52454(2) 0.01521(11) Uani d 1
S S2 0.63047(3) 0.26765(5) 0.40288(2) 0.01627(11) Uani d 1
S S3 0.06123(3) 0.70767(5) 0.35517(2) 0.01672(11) Uani d 1
S S4 0.19863(4) 0.71272(5) 0.23764(2) 0.01788(11) Uani d 1
C C1 0.64924(14) 0.3346(2) 0.53580(9) 0.0183(3) Uani d 1
H H1 0.6861 0.3720 0.5798 0.022 Uiso calc 1
C C2 0.70600(14) 0.3442(2) 0.48073(9) 0.0195(4) Uani d 1
H H2 0.7846 0.3908 0.4834 0.023 Uiso calc 1
C C3 0.49073(14) 0.24302(19) 0.43367(8) 0.0124(3) Uani d 1
C C4 0.38454(13) 0.23077(18) 0.39233(8) 0.0117(3) Uani d 1
C C5 0.26881(13) 0.22783(19) 0.41988(8) 0.0118(3) Uani d 1
C C6 0.24960(14) 0.1319(2) 0.47833(8) 0.0150(3) Uani d 1
H H6 0.3121 0.0610 0.5009 0.018 Uiso calc 1
C C7 0.14057(14) 0.1385(2) 0.50395(8) 0.0183(3) Uani d 1
H H7 0.1295 0.0746 0.5444 0.022 Uiso calc 1
C C8 0.04781(15) 0.2381(2) 0.47066(8) 0.0189(3) Uani d 1
H H8 -0.0266 0.2435 0.4885 0.023 Uiso calc 1
C C9 0.06369(14) 0.3300(2) 0.41104(8) 0.0152(3) Uani d 1
H H9 -0.0010 0.3955 0.3877 0.018 Uiso calc 1
C C10 0.17326(13) 0.32754(19) 0.38499(7) 0.0119(3) Uani d 1
C C11 0.19641(13) 0.42281(19) 0.32222(7) 0.0112(3) Uani d 1
C C12 0.27915(13) 0.33216(19) 0.28095(7) 0.0114(3) Uani d 1
C C13 0.26370(13) 0.3330(2) 0.20902(8) 0.0135(3) Uani d 1
H H13 0.1987 0.3962 0.1849 0.016 Uiso calc 1
C C14 0.34196(14) 0.2427(2) 0.17217(8) 0.0163(3) Uani d 1
H H14 0.3304 0.2443 0.1232 0.020 Uiso calc 1
C C15 0.43704(14) 0.1501(2) 0.20707(8) 0.0176(3) Uani d 1
H H15 0.4917 0.0904 0.1820 0.021 Uiso calc 1
C C16 0.45236(14) 0.1447(2) 0.27850(8) 0.0154(3) Uani d 1
H H16 0.5165 0.0786 0.3020 0.018 Uiso calc 1
C C17 0.37462(13) 0.23512(19) 0.31631(8) 0.0118(3) Uani d 1
C C18 0.15426(13) 0.5873(2) 0.30614(7) 0.0127(3) Uani d 1
C C19 0.08465(15) 0.9113(2) 0.31802(9) 0.0217(4) Uani d 1
H H19 0.0541 1.0166 0.3352 0.026 Uiso calc 1
C C20 0.14664(15) 0.9132(2) 0.26496(9) 0.0226(4) Uani d 1
H H20 0.1622 1.0200 0.2426 0.027 Uiso calc 1

loop_
_atom_site_aniso_label
_atom_site_aniso_U_11
_atom_site_aniso_U_22
_atom_site_aniso_U_33
_atom_site_aniso_U_12
_atom_site_aniso_U_13
_atom_site_aniso_U_23
S1 0.0144(2) 0.0198(2) 0.01084(19) 0.00031(14) -0.00078(15) -0.00062(14)
S2 0.01037(19) 0.0225(2) 0.0160(2) 0.00129(14) 0.00170(15) 0.00215(15)
S3 0.0145(2) 0.0149(2) 0.0206(2) 0.00404(14) 0.00183(15) -0.00264(15)
S4 0.0217(2) 0.0146(2) 0.0173(2) 0.00085(15) 0.00232(16) 0.00485(15)
C1 0.0149(8) 0.0181(8) 0.0203(8) 0.0026(6) -0.0042(6) -0.0033(7)
C2 0.0129(8) 0.0186(8) 0.0252(9) 0.0005(6) -0.0043(7) -0.0007(7)
C3 0.0132(7) 0.0113(7) 0.0129(7) 0.0022(6) 0.0034(6) 0.0008(6)
C4 0.0132(7) 0.0088(7) 0.0133(7) 0.0017(6) 0.0015(6) 0.0011(6)
C5 0.0126(7) 0.0101(7) 0.0127(7) -0.0020(6) 0.0015(6) -0.0031(6)
C6 0.0163(8) 0.0141(7) 0.0142(8) -0.0006(6) 0.0005(6) 0.0004(6)
C7 0.0206(8) 0.0210(8) 0.0137(8) -0.0052(7) 0.0038(6) 0.0032(6)
C8 0.0160(8) 0.0234(8) 0.0188(8) -0.0024(7) 0.0079(6) -0.0009(7)
C9 0.0131(7) 0.0158(8) 0.0168(8) 0.0000(6) 0.0016(6) -0.0017(6)
C10 0.0138(7) 0.0112(7) 0.0103(7) -0.0023(6) 0.0004(6) -0.0023(6)
C11 0.0086(7) 0.0134(7) 0.0112(7) -0.0010(6) -0.0005(6) -0.0013(6)
C12 0.0112(7) 0.0103(7) 0.0128(7) -0.0030(6) 0.0018(6) -0.0003(6)
C13 0.0124(7) 0.0143(7) 0.0137(8) -0.0020(6) 0.0004(6) 0.0006(6)
C14 0.0189(8) 0.0193(8) 0.0108(7) -0.0031(6) 0.0024(6) -0.0016(6)
C15 0.0187(8) 0.0186(8) 0.0166(8) 0.0012(6) 0.0066(6) -0.0053(6)
C16 0.0137(7) 0.0149(8) 0.0176(8) 0.0020(6) 0.0019(6) -0.0011(6)
C17 0.0117(7) 0.0110(7) 0.0125(7) -0.0021(6) 0.0013(6) -0.0004(6)
C18 0.0102(7) 0.0159(7) 0.0113(7) -0.0007(6) -0.0014(6) -0.0008(6)
C19 0.0195(8) 0.0126(8) 0.0311(10) 0.0023(6) -0.0046(7) -0.0020(7)
C20 0.0239(9) 0.0114(7) 0.0299(10) -0.0005(7) -0.0064(7) 0.0026(7)

loop_
_atom_type_symbol
_atom_type_description
_atom_type_scat_dispersion_real
_atom_type_scat_dispersion_imag
_atom_type_scat_source
C C 0.0181 0.0091 'International Tables Vol C Tables 4.2.6.8 and 6.1.1.4'
H H 0.0000 0.0000 'International Tables Vol C Tables 4.2.6.8 and 6.1.1.4'
S S 0.3331 0.5567 'International Tables Vol C Tables 4.2.6.8 and 6.1.1.4'

loop_
_exptl_crystal_face_index_h
_exptl_crystal_face_index_k
_exptl_crystal_face_index_l
_exptl_crystal_face_perp_dist
1.00 0.00 0.00 0.0040
-1.00 0.00 0.00 0.0360
0.00 1.00 0.00 0.1800
0.00 -1.00 0.00 0.1480
0.00 0.00 1.00 0.0050
0.00 0.00 -1.00 0.0370
-1.00 0.00 1.00 0.0210

loop_
_geom_angle_atom_site_label_1
_geom_angle_atom_site_label_2
_geom_angle_atom_site_label_3
_geom_angle
C1 S1 C3 95.78(8)
C2 S2 C3 95.46(8)
C19 S3 C18 95.87(8)
C20 S4 C18 95.80(8)
C2 C1 S1 117.40(12)
C2 C1 H1 121.3
S1 C1 H1 121.3
C1 C2 S2 117.29(13)
C1 C2 H2 121.4
S2 C2 H2 121.4
C4 C3 S1 123.98(12)
C4 C3 S2 124.09(12)
S1 C3 S2 111.82(8)
C3 C4 C5 122.49(14)
C3 C4 C17 123.03(14)
C5 C4 C17 114.27(13)
C6 C5 C10 119.05(14)
C6 C5 C4 122.96(13)
C10 C5 C4 118.00(13)
C7 C6 C5 120.94(14)
C7 C6 H6 119.5
C5 C6 H6 119.5
C8 C7 C6 120.09(15)
C8 C7 H7 120.0
C6 C7 H7 120.0
C7 C8 C9 119.94(15)
C7 C8 H8 120.0
C9 C8 H8 120.0
C8 C9 C10 120.92(14)
C8 C9 H9 119.5
C10 C9 H9 119.5
C9 C10 C5 119.01(14)
C9 C10 C11 123.73(13)
C5 C10 C11 117.26(13)
C18 C11 C10 123.34(14)
C18 C11 C12 121.89(14)
C10 C11 C12 114.52(13)
C13 C12 C17 119.07(14)
C13 C12 C11 122.78(13)
C17 C12 C11 118.10(13)
C14 C13 C12 120.97(14)
C14 C13 H13 119.5
C12 C13 H13 119.5
C15 C14 C13 119.83(14)
C15 C14 H14 120.1
C13 C14 H14 120.1
C16 C15 C14 120.03(15)
C16 C15 H15 120.0
C14 C15 H15 120.0
C15 C16 C17 120.83(14)
C15 C16 H16 119.6
C17 C16 H16 119.6
C16 C17 C12 119.25(14)
C16 C17 C4 123.32(14)
C12 C17 C4 117.40(13)
C11 C18 S3 124.44(12)
C11 C18 S4 123.16(12)
S3 C18 S4 112.16(8)
C20 C19 S3 117.33(13)
C20 C19 H19 121.3
S3 C19 H19 121.3
C19 C20 S4 117.59(13)
C19 C20 H20 121.2
S4 C20 H20 121.2

loop_
_geom_bond_atom_site_label_1
_geom_bond_atom_site_label_2
_geom_bond_distance
S1 C1 1.7398(16)
S1 C3 1.7654(16)
S2 C2 1.7471(16)
S2 C3 1.7670(16)
S3 C19 1.7454(17)
S3 C18 1.7647(16)
S4 C20 1.7421(17)
S4 C18 1.7680(16)
C1 C2 1.323(2)
C1 H1 0.9500
C2 H2 0.9500
C3 C4 1.360(2)
C4 C5 1.474(2)
C4 C17 1.477(2)
C5 C6 1.396(2)
C5 C10 1.419(2)
C6 C7 1.386(2)
C6 H6 0.9500
C7 C8 1.385(2)
C7 H7 0.9500
C8 C9 1.391(2)
C8 H8 0.9500
C9 C10 1.395(2)
C9 H9 0.9500
C10 C11 1.477(2)
C11 C18 1.361(2)
C11 C12 1.480(2)
C12 C13 1.396(2)
C12 C17 1.412(2)
C13 C14 1.390(2)
C13 H13 0.9500
C14 C15 1.387(2)
C14 H14 0.9500
C15 C16 1.386(2)
C15 H15 0.9500
C16 C17 1.398(2)
C16 H16 0.9500
C19 C20 1.323(3)
C19 H19 0.9500
C20 H20 0.9500

loop_
_geom_torsion_atom_site_label_1
_geom_torsion_atom_site_label_2
_geom_torsion_atom_site_label_3
_geom_torsion_atom_site_label_4
_geom_torsion
C3 S1 C1 C2 -8.09(14)
S1 C1 C2 S2 -1.21(19)
C3 S2 C2 C1 9.82(14)
C1 S1 C3 C4 -162.04(13)
C1 S1 C3 S2 14.06(9)
C2 S2 C3 C4 161.58(14)
C2 S2 C3 S1 -14.51(9)
S1 C3 C4 C5 1.8(2)
S2 C3 C4 C5 -173.83(11)
S1 C3 C4 C17 176.22(11)
S2 C3 C4 C17 0.6(2)
C3 C4 C5 C6 -41.9(2)
C17 C4 C5 C6 143.19(14)
C3 C4 C5 C10 138.06(15)
C17 C4 C5 C10 -36.82(18)
C10 C5 C6 C7 -2.6(2)
C4 C5 C6 C7 177.45(14)
C5 C6 C7 C8 1.5(2)
C6 C7 C8 C9 0.7(2)
C7 C8 C9 C10 -1.7(2)
C8 C9 C10 C5 0.6(2)
C8 C9 C10 C11 -179.69(14)
C6 C5 C10 C9 1.5(2)
C4 C5 C10 C9 -178.52(13)
C6 C5 C10 C11 -178.22(13)
C4 C5 C10 C11 1.8(2)
C9 C10 C11 C18 40.0(2)
C5 C10 C11 C18 -140.37(15)
C9 C10 C11 C12 -145.59(14)
C5 C10 C11 C12 34.08(18)
C18 C11 C12 C13 -43.5(2)
C10 C11 C12 C13 142.00(14)
C18 C11 C12 C17 139.23(15)
C10 C11 C12 C17 -35.31(18)
C17 C12 C13 C14 -1.2(2)
C11 C12 C13 C14 -178.48(14)
C12 C13 C14 C15 0.0(2)
C13 C14 C15 C16 1.4(2)
C14 C15 C16 C17 -1.6(2)
C15 C16 C17 C12 0.3(2)
C15 C16 C17 C4 178.43(15)
C13 C12 C17 C16 1.0(2)
C11 C12 C17 C16 178.43(13)
C13 C12 C17 C4 -177.19(13)
C11 C12 C17 C4 0.2(2)
C3 C4 C17 C16 42.7(2)
C5 C4 C17 C16 -142.47(14)
C3 C4 C17 C12 -139.19(15)
C5 C4 C17 C12 35.66(18)
C10 C11 C18 S3 -2.8(2)
C12 C11 C18 S3 -176.84(11)
C10 C11 C18 S4 171.04(11)
C12 C11 C18 S4 -3.0(2)
C19 S3 C18 C11 163.72(13)
C19 S3 C18 S4 -10.70(9)
C20 S4 C18 C11 -163.82(13)
C20 S4 C18 S3 10.68(9)
C18 S3 C19 C20 6.74(14)
S3 C19 C20 S4 -0.06(19)
C18 S4 C20 C19 -6.65(15)

_cod_database_fobs_code 2241285
